data_2015217
loop_
_publ_author_name
'Mirmehrabi, Mahmoud'
'Rohani, Sohrab'
'Jennings, Michael C.'

_publ_section_title
;
 Stavudine
;
_journal_coeditor_code SQ1230
_journal_issue 12
_journal_name_full 'Acta Crystallographica Section C'
_journal_page_first o695
_journal_page_last o698
_journal_paper_doi 10.1107/S0108270105034591
_journal_volume 61
_journal_year 2005
_chemical_formula_iupac 'C10 H12 N2 O4'
_chemical_formula_moiety 'C10 H12 N2 O4'
_chemical_formula_sum 'C10 H12 N2 O4'
_chemical_formula_weight 224.22
_chemical_name_systematic
;
2',3'-Didehydro-2',3'-deoxythymidine
;
_space_group_IT_number 19
_symmetry_cell_setting orthorhombic
_symmetry_space_group_name_Hall 'P 2ac 2ab'
_symmetry_space_group_name_H-M 'P 21 21 21'
_atom_sites_solution_hydrogens geom
_atom_sites_solution_primary direct
_atom_sites_solution_secondary difmap
_cell_angle_alpha 90.00
_cell_angle_beta 90.00
_cell_angle_gamma 90.00
_cell_formula_units_Z 8
_cell_length_a 5.4230(2)
_cell_length_b 16.2077(9)
_cell_length_c 24.0104(13)
_cell_measurement_reflns_used 20837
_cell_measurement_temperature 296(2)
_cell_measurement_theta_max 25.03
_cell_measurement_theta_min 1.70
_cell_volume 2110.38(18)
_computing_cell_refinement 'DENZO-SMN (Otwinowski & Minor, 1997)'
_computing_data_collection 'COLLECT (Nonius, 2001)'
_computing_data_reduction DENZO-SMN
_computing_molecular_graphics 'SHELXTL/PC (Sheldrick, 2001)'
_computing_publication_material SHELXTL/PC
_computing_structure_refinement 'SHELXL97 (Sheldrick, 1997)'
_computing_structure_solution 'SHELXS97 (Sheldrick, 1997)'
_diffrn_ambient_temperature 296(2)
_diffrn_measured_fraction_theta_full 0.990
_diffrn_measured_fraction_theta_max 0.990
_diffrn_measurement_device_type 'Nonius KappaCCD area-detector'
_diffrn_measurement_method '\f scans, and \w scans with \k offsets'
_diffrn_radiation_monochromator graphite
_diffrn_radiation_source 'fine-focus sealed tube'
_diffrn_radiation_type MoK\a
_diffrn_radiation_wavelength 0.71073
_diffrn_reflns_av_R_equivalents 0.130
_diffrn_reflns_av_sigmaI/netI 0.0702
_diffrn_reflns_limit_h_max 6
_diffrn_reflns_limit_h_min -6
_diffrn_reflns_limit_k_max 19
_diffrn_reflns_limit_k_min -15
_diffrn_reflns_limit_l_max 28
_diffrn_reflns_limit_l_min -28
_diffrn_reflns_number 13427
_diffrn_reflns_theta_full 25.02
_diffrn_reflns_theta_max 25.02
_diffrn_reflns_theta_min 2.65
_diffrn_standards_number 0
_exptl_absorpt_coefficient_mu 0.111
_exptl_absorpt_correction_T_max 0.9809
_exptl_absorpt_correction_T_min 0.9168
_exptl_absorpt_correction_type multi-scan
_exptl_absorpt_process_details '(SORTAV; Blessing 1995)'
_exptl_crystal_colour colourless
_exptl_crystal_density_diffrn 1.411
_exptl_crystal_density_method 'not measured'
_exptl_crystal_description needle
_exptl_crystal_F_000 944
_exptl_crystal_size_max 0.80
_exptl_crystal_size_mid 0.25
_exptl_crystal_size_min 0.17
_refine_diff_density_max 0.224
_refine_diff_density_min -0.210
_refine_ls_extinction_coef 0.028(4)
_refine_ls_extinction_expression Fc^*^=kFc[1+0.001xFc^2^\l^3^/sin(2\q)]^-1/4^
_refine_ls_extinction_method 'SHELXL97 (Sheldrick, 1997)'
_refine_ls_goodness_of_fit_ref 1.040
_refine_ls_hydrogen_treatment constr
_refine_ls_matrix_type full
_refine_ls_number_parameters 296
_refine_ls_number_reflns 3680
_refine_ls_number_restraints 4
_refine_ls_restrained_S_all 1.041
_refine_ls_R_factor_all 0.0921
_refine_ls_R_factor_gt 0.0586
_refine_ls_shift/su_max 0.000
_refine_ls_shift/su_mean 0.000
_refine_ls_structure_factor_coef Fsqd
_refine_ls_weighting_details 'calc w = 1/[\s^2^(Fo^2^)+(0.0965P)^2^] where P = (Fo^2^+2Fc^2^)/3'
_refine_ls_weighting_scheme calc
_refine_ls_wR_factor_gt 0.1460
_refine_ls_wR_factor_ref 0.1677
_reflns_number_gt 2526
_reflns_number_total 3680
_reflns_threshold_expression I>2\s(I)
_cod_data_source_file sq1230.cif
_cod_data_source_block I
_cod_depositor_comments
;
The following automatic conversions were performed:
'_symmetry_cell_setting' value 'Orthorhombic' changed to 'orthorhombic'
according to '/home/saulius/struct/CIF-dictionaries/cif_core.dic'
dictionary named 'cif_core.dic' version 2.4.1 from 2010-06-29.

Automatic conversion script
Id: cif_fix_enum 1527 2010-12-29 10:47:43Z saulius 

The following automatic conversions were performed:

'_symmetry_cell_setting' value 'Orthorhombic' changed to
'orthorhombic' according to
/home/saulius/struct/CIF-dictionaries/cif_core.dic dictionary named
'cif_core.dic' version 2.4.1 from 2010-06-29.

Automatic conversion script
Id: cif_fix_values 1715 2011-07-08 13:25:40Z adriana 
;
_cod_database_code 2015217
_cod_database_fobs_code 2015217

loop_
_symmetry_equiv_pos_as_xyz
'x, y, z'
'-x+1/2, -y, z+1/2'
'-x, y+1/2, -z+1/2'
'x+1/2, -y+1/2, -z'

loop_
_atom_site_label
_atom_site_fract_x
_atom_site_fract_y
_atom_site_fract_z
_atom_site_U_iso_or_equiv
_atom_site_adp_type
_atom_site_calc_flag
_atom_site_refinement_flags
_atom_site_occupancy
_atom_site_disorder_assembly
_atom_site_disorder_group
_atom_site_type_symbol
N1A -0.6200(6) 0.36928(17) 0.29258(12) 0.0532(8) Uani d . 1 . . N
C2A -0.4515(7) 0.3575(2) 0.33461(15) 0.0530(9) Uani d . 1 . . C
O2A -0.4039(5) 0.29044(15) 0.35461(11) 0.0662(7) Uani d . 1 . . O
N3A -0.3376(6) 0.42789(17) 0.35210(12) 0.0522(7) Uani d . 1 . . N
H3A -0.2325 0.4223 0.3786 0.063 Uiso calc R 1 . . H
C4A -0.3706(7) 0.5069(2) 0.33235(15) 0.0520(9) Uani d . 1 . . C
O4A -0.2406(5) 0.56377(16) 0.34961(11) 0.0647(7) Uani d . 1 . . O
C5A -0.5652(8) 0.5158(2) 0.29172(16) 0.0566(10) Uani d . 1 . . C
C6A -0.6716(7) 0.4475(2) 0.27260(16) 0.0558(10) Uani d . 1 . . C
H6A -0.7872 0.4526 0.2442 0.067 Uiso calc R 1 . . H
C7A -0.6298(11) 0.6007(2) 0.2723(2) 0.0811(15) Uani d . 1 . . C
H7A -0.5553 0.6106 0.2366 0.122 Uiso calc R 1 . . H
H7B -0.5701 0.6405 0.2986 0.122 Uiso calc R 1 . . H
H7C -0.8057 0.6056 0.2691 0.122 Uiso calc R 1 . . H
C1'A -0.7036(7) 0.2967(2) 0.26116(16) 0.0551(9) Uani d . 1 . . C
H1'A -0.6671 0.2463 0.2822 0.066 Uiso calc R 1 . . H
C2'A -0.9688(8) 0.2981(3) 0.2452(2) 0.0801(14) Uani d . 1 . . C
H2'A -1.0994 0.3031 0.2701 0.096 Uiso calc R 1 . . H
C3'A -0.9917(7) 0.2912(3) 0.1913(2) 0.0766(14) Uani d . 1 . . C
H3'A -1.1414 0.2897 0.1724 0.092 Uiso calc R 1 . . H
C4'A -0.7458(7) 0.2860(2) 0.16413(16) 0.0603(10) Uani d . 1 . . C
H4'A -0.7259 0.2306 0.1485 0.072 Uiso calc R 1 . . H
O4'A -0.5791(4) 0.29513(14) 0.20949(10) 0.0532(6) Uani d . 1 . . O
C5'A -0.6957(11) 0.3470(3) 0.12003(18) 0.0833(13) Uani d . 1 . . C
H5'A -0.5237 0.3434 0.1092 0.100 Uiso calc R 1 . . H
H5'B -0.7952 0.3340 0.0876 0.100 Uiso calc R 1 . . H
O5'A -0.7477(8) 0.42790(19) 0.13734(13) 0.1011(11) Uani d . 1 . . O
H5'C -0.6441 0.4595 0.1245 0.152 Uiso calc R 1 . . H
N1B 0.3792(5) 0.45715(16) 0.48170(13) 0.0527(8) Uani d . 1 . . N
C2B 0.1982(7) 0.4697(2) 0.44285(15) 0.0534(9) Uani d . 1 . . C
O2B 0.0619(6) 0.41418(17) 0.42689(12) 0.0689(8) Uani d . 1 . . O
N3B 0.1797(5) 0.54766(17) 0.42282(12) 0.0504(7) Uani d . 1 . . N
H3B 0.0618 0.5567 0.3997 0.060 Uiso calc R 1 . . H
C4B 0.3290(7) 0.6144(2) 0.43541(15) 0.0509(9) Uani d . 1 . . C
O4B 0.2911(5) 0.68122(15) 0.41417(11) 0.0645(7) Uani d . 1 . . O
C5B 0.5252(6) 0.5960(2) 0.47463(14) 0.0484(9) Uani d . 1 . . C
C6B 0.5384(7) 0.5205(2) 0.49562(15) 0.0507(9) Uani d . 1 . . C
H6B 0.6625 0.5094 0.5213 0.061 Uiso calc R 1 . . H
C7B 0.7035(8) 0.6634(2) 0.48899(17) 0.0648(10) Uani d . 1 . . C
H7D 0.6230 0.7036 0.5121 0.097 Uiso calc R 1 . . H
H7E 0.7602 0.6894 0.4554 0.097 Uiso calc R 1 . . H
H7F 0.8415 0.6405 0.5087 0.097 Uiso calc R 1 . . H
C1'B 0.3963(7) 0.3778(2) 0.50985(17) 0.0595(10) Uani d . 1 . . C
H1'B 0.2721 0.3399 0.4949 0.071 Uiso calc R 1 . . H
C2'B 0.6414(8) 0.3395(2) 0.50712(18) 0.0621(10) Uani d . 1 . . C
H2'B 0.7243 0.3266 0.4743 0.075 Uiso calc R 1 . . H
C3'B 0.7275(8) 0.3257(2) 0.55752(18) 0.0655(11) Uani d . 1 B . C
H3'B 0.8794 0.3014 0.5648 0.079 Uiso calc R 1 . . H
C4'B 0.5552(9) 0.3535(3) 0.60114(18) 0.0736(12) Uani d D 1 . . C
H4'B 0.4902 0.3047 0.6203 0.088 Uiso calc R 1 A 1 H
O4'B 0.3556(5) 0.39006(19) 0.56786(14) 0.0786(9) Uani d . 1 B . O
C5'B 0.641(3) 0.4142(6) 0.6445(3) 0.096(3) Uani d PD 0.72 B 1 C
H5'D 0.5092 0.4230 0.6710 0.116 Uiso calc PR 0.72 B 1 H
H5'E 0.7796 0.3904 0.6644 0.116 Uiso calc PR 0.72 B 1 H
O5'B 0.7130(10) 0.4906(3) 0.62253(19) 0.0882(13) Uani d PD 0.72 B 1 O
H5'F 0.6079 0.5253 0.6299 0.132 Uiso calc PR 0.72 B 1 H
C5'C 0.709(7) 0.416(2) 0.6309(8) 0.096(3) Uani d PD 0.28 B 2 C
H5'G 0.5929 0.4529 0.6488 0.116 Uiso calc PR 0.28 B 2 H
H5'H 0.7900 0.3859 0.6608 0.116 Uiso calc PR 0.28 B 2 H
O5'C 0.892(3) 0.4669(7) 0.6072(5) 0.0882(13) Uani d PD 0.28 B 2 O
H5'I 1.0108 0.4386 0.5980 0.132 Uiso calc PR 0.28 B 2 H

loop_
_atom_site_aniso_label
_atom_site_aniso_U_11
_atom_site_aniso_U_22
_atom_site_aniso_U_33
_atom_site_aniso_U_12
_atom_site_aniso_U_13
_atom_site_aniso_U_23
N1A 0.0709(19) 0.0384(16) 0.0503(17) -0.0004(15) -0.0067(15) -0.0012(13)
C2A 0.065(2) 0.046(2) 0.048(2) 0.001(2) 0.0051(18) -0.0023(17)
O2A 0.0849(18) 0.0450(15) 0.0688(17) 0.0043(14) -0.0046(15) 0.0130(12)
N3A 0.0628(18) 0.0451(16) 0.0488(17) 0.0024(15) -0.0059(14) 0.0004(13)
C4A 0.065(2) 0.043(2) 0.048(2) 0.0037(19) -0.0013(19) -0.0003(16)
O4A 0.0761(17) 0.0477(14) 0.0703(18) -0.0033(14) -0.0169(15) -0.0033(12)
C5A 0.074(3) 0.040(2) 0.056(2) 0.0062(18) -0.010(2) -0.0033(17)
C6A 0.070(2) 0.046(2) 0.051(2) 0.002(2) -0.0116(18) 0.0000(16)
C7A 0.117(4) 0.046(2) 0.080(3) 0.004(2) -0.035(3) 0.008(2)
C1'A 0.070(2) 0.0369(19) 0.058(2) -0.0069(18) 0.012(2) -0.0050(15)
C2'A 0.056(2) 0.076(3) 0.108(4) -0.009(2) 0.022(2) -0.021(3)
C3'A 0.048(2) 0.079(3) 0.102(4) -0.007(2) -0.006(2) -0.030(3)
C4'A 0.058(2) 0.058(2) 0.065(2) 0.010(2) -0.012(2) -0.0188(19)
O4'A 0.0494(12) 0.0565(15) 0.0538(15) 0.0008(11) 0.0014(11) -0.0072(12)
C5'A 0.114(4) 0.074(3) 0.062(3) 0.020(3) -0.010(3) -0.001(2)
O5'A 0.158(3) 0.0615(18) 0.084(2) 0.022(2) 0.004(3) 0.0032(15)
N1B 0.0548(16) 0.0380(16) 0.0651(19) -0.0050(14) -0.0134(15) 0.0113(13)
C2B 0.056(2) 0.045(2) 0.059(2) -0.0025(19) -0.0033(19) 0.0013(17)
O2B 0.0744(17) 0.0509(15) 0.0813(19) -0.0086(15) -0.0242(15) 0.0084(13)
N3B 0.0551(17) 0.0431(16) 0.0529(17) 0.0000(15) -0.0078(14) 0.0060(13)
C4B 0.060(2) 0.045(2) 0.048(2) -0.0034(18) 0.0014(17) -0.0029(16)
O4B 0.0779(17) 0.0425(14) 0.0732(18) 0.0042(13) -0.0082(15) 0.0103(12)
C5B 0.053(2) 0.0423(19) 0.050(2) -0.0002(16) -0.0005(16) -0.0023(15)
C6B 0.0497(19) 0.047(2) 0.056(2) -0.0070(17) -0.0073(18) 0.0052(16)
C7B 0.073(2) 0.050(2) 0.072(3) -0.008(2) -0.011(2) 0.0006(18)
C1'B 0.066(2) 0.046(2) 0.067(3) -0.0096(18) -0.012(2) 0.0179(18)
C2'B 0.074(3) 0.043(2) 0.070(3) 0.0053(19) 0.003(2) 0.0041(18)
C3'B 0.063(2) 0.050(2) 0.083(3) 0.007(2) -0.006(2) 0.010(2)
C4'B 0.087(3) 0.059(2) 0.075(3) 0.009(2) -0.010(3) 0.024(2)
O4'B 0.0636(17) 0.085(2) 0.087(2) 0.0207(15) 0.0090(15) 0.0345(16)
C5'B 0.158(9) 0.094(4) 0.037(4) -0.002(5) 0.007(4) 0.012(4)
O5'B 0.110(4) 0.068(3) 0.087(3) 0.016(3) -0.012(3) -0.006(2)
C5'C 0.158(9) 0.094(4) 0.037(4) -0.002(5) 0.007(4) 0.012(4)
O5'C 0.110(4) 0.068(3) 0.087(3) 0.016(3) -0.012(3) -0.006(2)

loop_
_atom_type_symbol
_atom_type_description
_atom_type_scat_dispersion_real
_atom_type_scat_dispersion_imag
_atom_type_scat_source
C C 0.0033 0.0016 'International Tables Vol C Tables 4.2.6.8 and 6.1.1.4'
H H 0.0000 0.0000 'International Tables Vol C Tables 4.2.6.8 and 6.1.1.4'
N N 0.0061 0.0033 'International Tables Vol C Tables 4.2.6.8 and 6.1.1.4'
O O 0.0106 0.0060 'International Tables Vol C Tables 4.2.6.8 and 6.1.1.4'

loop_
_geom_angle_atom_site_label_1
_geom_angle_atom_site_label_2
_geom_angle_atom_site_label_3
_geom_angle
C2A N1A C6A 121.0(3)
C2A N1A C1'A 118.1(3)
C6A N1A C1'A 119.6(3)
O2A C2A N3A 122.0(3)
O2A C2A N1A 123.7(3)
N3A C2A N1A 114.3(3)
C2A N3A C4A 127.8(3)
C2A N3A H3A 116.1
C4A N3A H3A 116.1
O4A C4A N3A 120.4(3)
O4A C4A C5A 124.8(3)
N3A C4A C5A 114.9(3)
C6A C5A C4A 117.8(3)
C6A C5A C7A 123.8(4)
C4A C5A C7A 118.3(3)
C5A C6A N1A 123.7(3)
C5A C6A H6A 118.1
N1A C6A H6A 118.1
C5A C7A H7A 109.5
C5A C7A H7B 109.5
H7A C7A H7B 109.5
C5A C7A H7C 109.5
H7A C7A H7C 109.5
H7B C7A H7C 109.5
O4'A C1'A N1A 108.5(3)
O4'A C1'A C2'A 103.7(3)
N1A C1'A C2'A 114.7(3)
O4'A C1'A H1'A 109.9
N1A C1'A H1'A 109.9
C2'A C1'A H1'A 109.9
C3'A C2'A C1'A 110.2(4)
C3'A C2'A H2'A 124.9
C1'A C2'A H2'A 124.9
C2'A C3'A C4'A 110.7(4)
C2'A C3'A H3'A 124.6
C4'A C3'A H3'A 124.6
O4'A C4'A C5'A 111.3(4)
O4'A C4'A C3'A 103.2(3)
C5'A C4'A C3'A 116.3(4)
O4'A C4'A H4'A 108.6
C5'A C4'A H4'A 108.6
C3'A C4'A H4'A 108.6
C1'A O4'A C4'A 111.7(3)
O5'A C5'A C4'A 112.1(4)
O5'A C5'A H5'A 109.2
C4'A C5'A H5'A 109.2
O5'A C5'A H5'B 109.2
C4'A C5'A H5'B 109.2
H5'A C5'A H5'B 107.9
C5'A O5'A H5'C 109.5
C2B N1B C6B 120.2(3)
C2B N1B C1'B 119.5(3)
C6B N1B C1'B 120.3(3)
O2B C2B N3B 121.9(3)
O2B C2B N1B 122.5(3)
N3B C2B N1B 115.6(3)
C2B N3B C4B 127.4(3)
C2B N3B H3B 116.3
C4B N3B H3B 116.3
O4B C4B N3B 120.4(3)
O4B C4B C5B 125.4(3)
N3B C4B C5B 114.2(3)
C6B C5B C4B 118.4(3)
C6B C5B C7B 123.4(3)
C4B C5B C7B 118.2(3)
C5B C6B N1B 124.1(3)
C5B C6B H6B 118.0
N1B C6B H6B 118.0
C5B C7B H7D 109.5
C5B C7B H7E 109.5
H7D C7B H7E 109.5
C5B C7B H7F 109.5
H7D C7B H7F 109.5
H7E C7B H7F 109.5
O4'B C1'B N1B 108.8(3)
O4'B C1'B C2'B 104.0(3)
N1B C1'B C2'B 114.3(3)
O4'B C1'B H1'B 109.9
N1B C1'B H1'B 109.9
C2'B C1'B H1'B 109.9
C3'B C2'B C1'B 110.6(4)
C3'B C2'B H2'B 124.7
C1'B C2'B H2'B 124.7
C2'B C3'B C4'B 112.2(4)
C2'B C3'B H3'B 123.9
C4'B C3'B H3'B 123.9
O4'B C4'B C3'B 101.7(3)
O4'B C4'B C5'C 113(2)
C3'B C4'B C5'C 101.1(13)
O4'B C4'B C5'B 109.9(7)
C3'B C4'B C5'B 119.6(6)
C5'C C4'B C5'B 18.8(12)
O4'B C4'B H4'B 108.4
C3'B C4'B H4'B 108.4
C5'C C4'B H4'B 121.5
C5'B C4'B H4'B 108.4
C1'B O4'B C4'B 111.2(3)
O5'B C5'B C4'B 113.9(6)
O5'B C5'B H5'D 108.8
C4'B C5'B H5'D 108.8
O5'B C5'B H5'E 108.8
C4'B C5'B H5'E 108.8
H5'D C5'B H5'E 107.7
C5'B O5'B H5'F 109.5
O5'C C5'C C4'B 126.6(14)
O5'C C5'C H5'G 105.7
C4'B C5'C H5'G 105.7
O5'C C5'C H5'H 105.7
C4'B C5'C H5'H 105.7
H5'G C5'C H5'H 106.1
C5'C O5'C H5'I 109.5

loop_
_geom_bond_atom_site_label_1
_geom_bond_atom_site_label_2
_geom_bond_site_symmetry_2
_geom_bond_distance
_geom_bond_publ_flag
N1A C2A . 1.375(5) ?
N1A C6A . 1.384(5) ?
N1A C1'A . 1.470(5) ?
C2A O2A . 1.216(4) ?
C2A N3A . 1.363(5) ?
N3A C4A . 1.377(5) ?
N3A H3A . 0.8600 ?
C4A O4A . 1.232(4) ?
C4A C5A . 1.444(5) ?
C5A C6A . 1.330(5) ?
C5A C7A . 1.495(5) ?
C6A H6A . 0.9300 ?
C7A H7A . 0.9600 ?
C7A H7B . 0.9600 ?
C7A H7C . 0.9600 ?
C1'A O4'A . 1.413(4) ?
C1'A C2'A . 1.488(6) ?
C1'A H1'A . 0.9800 ?
C2'A C3'A . 1.307(7) ?
C2'A H2'A . 0.9300 ?
C3'A C4'A . 1.486(6) ?
C3'A H3'A . 0.9300 ?
C4'A O4'A . 1.423(4) ?
C4'A C5'A . 1.474(6) ?
C4'A H4'A . 0.9800 ?
C5'A O5'A . 1.404(5) ?
C5'A H5'A . 0.9700 ?
C5'A H5'B . 0.9700 ?
O5'A H5'C . 0.8200 ?
N1B C2B . 1.369(5) ?
N1B C6B . 1.382(4) ?
N1B C1'B . 1.455(4) ?
C2B O2B . 1.225(4) ?
C2B N3B . 1.356(4) ?
N3B C4B . 1.384(4) ?
N3B H3B . 0.8600 ?
C4B O4B . 1.215(4) ?
C4B C5B . 1.452(5) ?
C5B C6B . 1.326(5) ?
C5B C7B . 1.500(5) ?
C6B H6B . 0.9300 ?
C7B H7D . 0.9600 ?
C7B H7E . 0.9600 ?
C7B H7F . 0.9600 ?
C1'B O4'B . 1.424(5) ?
C1'B C2'B . 1.469(6) ?
C1'B H1'B . 0.9800 ?
C2'B C3'B . 1.316(6) ?
C2'B H2'B . 0.9300 ?
C3'B C4'B . 1.474(6) ?
C3'B H3'B . 0.9300 ?
C4'B O4'B . 1.471(5) ?
C4'B C5'C . 1.492(10) ?
C4'B C5'B . 1.506(7) ?
C4'B H4'B . 0.9800 ?
C5'B O5'B . 1.401(8) ?
C5'B H5'D . 0.9700 ?
C5'B H5'E . 0.9700 ?
O5'B H5'F . 0.8200 ?
C5'C O5'C . 1.414(10) ?
C5'C H5'G . 0.9700 ?
C5'C H5'H . 0.9700 ?
O5'C H5'I . 0.8200 ?

loop_
_geom_hbond_atom_site_label_D
_geom_hbond_atom_site_label_H
_geom_hbond_atom_site_label_A
_geom_hbond_site_symmetry_A
_geom_hbond_distance_DH
_geom_hbond_distance_HA
_geom_hbond_distance_DA
_geom_hbond_angle_DHA
N3A H3A O2B . 0.86 1.98 2.823(4) 168
N3B H3B O4A . 0.86 2.04 2.890(4) 172
O5'A H5'C O5'C 2_564 0.82 1.86 2.674(13) 171
O5'B H5'F O5'A 2_465 0.82 2.10 2.870(6) 156
O5'C H5'I O4'B 1_655 0.82 2.15 2.959(14) 167

loop_
_geom_torsion_atom_site_label_1
_geom_torsion_atom_site_label_2
_geom_torsion_atom_site_label_3
_geom_torsion_atom_site_label_4
_geom_torsion
C6A N1A C2A O2A 178.1(4)
C1'A N1A C2A O2A -15.0(5)
C6A N1A C2A N3A -2.6(5)
C1'A N1A C2A N3A 164.3(3)
O2A C2A N3A C4A 178.6(3)
N1A C2A N3A C4A -0.7(5)
C2A N3A C4A O4A -174.6(3)
C2A N3A C4A C5A 5.8(5)
O4A C4A C5A C6A 172.8(4)
N3A C4A C5A C6A -7.8(5)
O4A C4A C5A C7A -5.4(6)
N3A C4A C5A C7A 174.1(4)
C4A C5A C6A N1A 5.3(6)
C7A C5A C6A N1A -176.7(4)
C2A N1A C6A C5A 0.2(6)
C1'A N1A C6A C5A -166.5(4)
C2A N1A C1'A O4'A -102.1(3)
C6A N1A C1'A O4'A 65.0(4)
C2A N1A C1'A C2'A 142.6(4)
C6A N1A C1'A C2'A -50.3(5)
O4'A C1'A C2'A C3'A 4.7(5)
N1A C1'A C2'A C3'A 122.8(4)
C1'A C2'A C3'A C4'A -1.2(6)
C2'A C3'A C4'A O4'A -2.9(5)
C2'A C3'A C4'A C5'A -125.0(4)
N1A C1'A O4'A C4'A -129.0(3)
C2'A C1'A O4'A C4'A -6.7(4)
C5'A C4'A O4'A C1'A 131.4(3)
C3'A C4'A O4'A C1'A 6.0(4)
O4'A C4'A C5'A O5'A -67.3(5)
C3'A C4'A C5'A O5'A 50.5(6)
C6B N1B C2B O2B 175.8(4)
C1'B N1B C2B O2B -6.7(6)
C6B N1B C2B N3B -3.9(5)
C1'B N1B C2B N3B 173.5(3)
O2B C2B N3B C4B -176.7(4)
N1B C2B N3B C4B 3.0(5)
C2B N3B C4B O4B 179.9(4)
C2B N3B C4B C5B 0.0(5)
O4B C4B C5B C6B 178.0(4)
N3B C4B C5B C6B -2.2(5)
O4B C4B C5B C7B -2.5(5)
N3B C4B C5B C7B 177.4(3)
C4B C5B C6B N1B 1.3(6)
C7B C5B C6B N1B -178.3(3)
C2B N1B C6B C5B 2.0(6)
C1'B N1B C6B C5B -175.5(4)
C2B N1B C1'B O4'B -117.2(4)
C6B N1B C1'B O4'B 60.3(4)
C2B N1B C1'B C2'B 127.1(4)
C6B N1B C1'B C2'B -55.4(5)
O4'B C1'B C2'B C3'B 3.7(4)
N1B C1'B C2'B C3'B 122.2(4)
C1'B C2'B C3'B C4'B -0.6(5)
C2'B C3'B C4'B O4'B -2.7(5)
C2'B C3'B C4'B C5'C -119.8(18)
C2'B C3'B C4'B C5'B -123.8(7)
N1B C1'B O4'B C4'B -127.6(3)
C2'B C1'B O4'B C4'B -5.5(4)
C3'B C4'B O4'B C1'B 5.1(4)
C5'C C4'B O4'B C1'B 112.9(10)
C5'B C4'B O4'B C1'B 132.8(5)
O4'B C4'B C5'B O5'B -55.0(11)
C3'B C4'B C5'B O5'B 62.0(13)
C5'C C4'B C5'B O5'B 50(7)
O4'B C4'B C5'C O5'C -76(4)
C3'B C4'B C5'C O5'C 32(5)
C5'B C4'B C5'C O5'C -159(11)
